data_1574428
loop_
_publ_author_name
'Pei, Shao-Min'
'Wu, Fan'
'Zhang, Ming-Shu'
'Chen, Wen-Fa'
'Jiang, Xiao-Ming'
'Liu, Bin-Wen'
'Guo, Guo-Cong'

_publ_section_title
;
 Non-centrosymmetric structures designed rationally <i>via</i> a
 "dimensionality addition" strategy toward the promising nonlinear optical
 family [A-X][In-Se] (A = K/Ba and Rb/Ba; X = Cl and Br).
;
_journal_issue 14
_journal_name_full 'Materials horizons'
_journal_page_first 5204
_journal_page_last 5210
_journal_paper_doi 10.1039/d5mh00011d
_journal_volume 12
_journal_year 2025
_chemical_formula_moiety 'Cl K5 In14 Se23'
_chemical_formula_sum 'Cl In14 K5 Se23'
_chemical_formula_weight 3654.51
_chemical_melting_point ?
_chemical_name_common K5ClIn14Se23
_space_group_crystal_system triclinic
_space_group_IT_number 1
_space_group_name_Hall 'P 1'
_space_group_name_H-M_alt 'P 1'
_audit_creation_method SHELXL-2013
_audit_update_record
;
2024-07-18 deposited with the CCDC.	2025-04-14 downloaded from the CCDC.
;
_cell_angle_alpha 93.193(2)
_cell_angle_beta 94.436(2)
_cell_angle_gamma 98.838(2)
_cell_formula_units_Z 1
_cell_length_a 9.0671(2)
_cell_length_b 12.1162(3)
_cell_length_c 12.1238(3)
_cell_measurement_reflns_used 17956
_cell_measurement_temperature 293(2)
_cell_measurement_theta_max 1.7000
_cell_measurement_theta_min 29.3480
_cell_volume 1309.06(5)
_computing_cell_refinement 'CrysAlisPro 1.171.40.59a (Rigaku OD, 2019)'
_computing_data_collection 'CrysAlisPro 1.171.40.59a (Rigaku OD, 2019)'
_computing_data_reduction 'CrysAlisPro 1.171.40.59a (Rigaku OD, 2019)'
_computing_publication_material 'SHELXL-2013 (Sheldrick, 2013)'
_computing_structure_refinement 'SHELXL-2013 (Sheldrick, 2013)'
_computing_structure_solution 'SHELXL-2013 (Sheldrick, 2013)'
_diffrn_ambient_temperature 293(2)
_diffrn_detector_area_resol_mean 10.0000
_diffrn_measured_fraction_theta_full 1.000
_diffrn_measured_fraction_theta_max 1.000
_diffrn_measurement_device_type 'ROD, Synergy Custom DW system, HyPix'
_diffrn_measurement_method CCD_Profile_fitting
_diffrn_radiation_type MoK\a
_diffrn_radiation_wavelength 0.71073
_diffrn_reflns_av_R_equivalents 0.0537
_diffrn_reflns_av_unetI/netI 0.0593
_diffrn_reflns_Laue_measured_fraction_full 1.000
_diffrn_reflns_Laue_measured_fraction_max 1.000
_diffrn_reflns_limit_h_max 10
_diffrn_reflns_limit_h_min -10
_diffrn_reflns_limit_k_max 14
_diffrn_reflns_limit_k_min -14
_diffrn_reflns_limit_l_max 14
_diffrn_reflns_limit_l_min -14
_diffrn_reflns_number 24419
_diffrn_reflns_point_group_measured_fraction_full 1.000
_diffrn_reflns_point_group_measured_fraction_max 1.000
_diffrn_reflns_theta_full 25.242
_diffrn_reflns_theta_max 25.500
_diffrn_reflns_theta_min 1.689
_exptl_absorpt_coefficient_mu 22.480
_exptl_absorpt_correction_T_max 1.00000
_exptl_absorpt_correction_T_min 0.61597
_exptl_absorpt_correction_type multi-scan
_exptl_crystal_colour red
_exptl_crystal_density_diffrn 4.636
_exptl_crystal_density_meas ?
_exptl_crystal_description block
_exptl_crystal_F_000 1580
_exptl_crystal_size_max 0.162
_exptl_crystal_size_mid 0.145
_exptl_crystal_size_min 0.133
_refine_diff_density_max 0.851
_refine_diff_density_min -0.673
_refine_diff_density_rms 0.173
_refine_ls_abs_structure_details
;
 Refined as an inversion twin.
;
_refine_ls_abs_structure_Flack 0.021(7)
_refine_ls_extinction_coef 0.00213(5)
_refine_ls_extinction_expression Fc^*^=kFc[1+0.001xFc^2^\l^3^/sin(2\q)]^-1/4^
_refine_ls_extinction_method SHELXL
_refine_ls_goodness_of_fit_ref 0.888
_refine_ls_hydrogen_treatment undef
_refine_ls_matrix_type full
_refine_ls_number_parameters 390
_refine_ls_number_reflns 9326
_refine_ls_number_restraints 3
_refine_ls_restrained_S_all 0.888
_refine_ls_R_factor_all 0.0341
_refine_ls_R_factor_gt 0.0285
_refine_ls_shift/su_max 0.001
_refine_ls_shift/su_mean 0.000
_refine_ls_structure_factor_coef Fsqd
_refine_ls_weighting_details
;
 w=1/[\s^2^(Fo^2^)]
 where P=(Fo^2^+2Fc^2^)/3
;
_refine_ls_weighting_scheme calc
_refine_ls_wR_factor_gt 0.0576
_refine_ls_wR_factor_ref 0.0600
_reflns_Friedel_coverage 1.000
_reflns_Friedel_fraction_full 1.000
_reflns_Friedel_fraction_max 1.000
_reflns_number_gt 8349
_reflns_number_total 9326
_reflns_threshold_expression 'I > 2\s(I)'
_cod_data_source_file d5mh00011d2.cif
_cod_data_source_block K5ClIn14Se23
_cod_depositor_comments
;
The following automatic conversions were performed:

data item '_chemical_melting_point' value 'not measured' was changed
to '?' -- the value is undefined or not given.

data item '_exptl_crystal_density_meas' value 'not measured' was
changed to '?' -- the value is perceived as not measured.

Automatic conversion script
Id: cif_fix_values 8170 2020-07-09 18:12:32Z antanas 

 Adding full bibliography for 1574428--1574433.cif.
;
_cod_database_code 1574428
_shelx_space_group_comment
;
The symmetry employed for this shelxl refinement is uniquely defined
by the following loop, which should always be used as a source of
symmetry information in preference to the above space-group names.
They are only intended as comments.
;
_shelxl_version_number 2013-2

loop_
_space_group_symop_operation_xyz
'x, y, z'

loop_
_atom_site_label
_atom_site_type_symbol
_atom_site_fract_x
_atom_site_fract_y
_atom_site_fract_z
_atom_site_U_iso_or_equiv
_atom_site_adp_type
_atom_site_occupancy
_atom_site_site_symmetry_order
_atom_site_calc_flag
_atom_site_refinement_flags_posn
_atom_site_refinement_flags_adp
_atom_site_refinement_flags_occupancy
_atom_site_disorder_assembly
_atom_site_disorder_group
In1 In 0.42052(11) 0.63980(8) 0.90462(8) 0.0206(2) Uani 1 1 d . . . . .
In2 In 0.71336(10) 0.20834(8) 0.63690(8) 0.0208(2) Uani 1 1 d . . . . .
In3 In 0.62935(10) 0.56899(8) 0.20891(8) 0.0204(2) Uani 1 1 d . . . . .
In4 In 0.56274(10) 0.93515(7) 0.76196(7) 0.0202(2) Uani 1 1 d . . . . .
In5 In 0.35516(10) 0.99405(8) 0.48726(7) 0.0191(2) Uani 1 1 d . . . . .
In6 In 0.78119(10) 0.86530(8) 0.05654(7) 0.0193(2) Uani 1 1 d . . . . .
In7 In 0.40412(11) 0.82048(8) 0.19915(8) 0.0216(2) Uani 1 1 d . . . . .
In8 In 0.10825(11) 0.24821(9) 0.47195(8) 0.0217(2) Uani 1 1 d . . . . .
In9 In 0.34040(10) 0.18067(8) 0.77254(7) 0.0221(2) Uani 1 1 d . . . . .
In10 In 0.07651(10) 0.43922(7) 0.76671(7) 0.0201(3) Uani 1 1 d . . . . .
In11 In 0.26719(10) 0.36032(8) 0.06009(7) 0.0200(2) Uani 1 1 d . . . . .
In12 In 0.12524(10) 0.06762(8) 0.19128(7) 0.0200(3) Uani 1 1 d . . . . .
In13 In 0.02065(11) 0.59205(8) 0.04574(8) 0.0219(2) Uani 1 1 d . . . . .
In14 In 0.49102(10) 0.29639(8) 0.34211(7) 0.0202(2) Uani 1 1 d . . . . .
Se1 Se 0.66301(13) 0.76861(10) 0.86417(9) 0.0176(3) Uani 1 1 d . . . . .
Se2 Se 0.58717(13) 0.12882(10) 0.43853(10) 0.0189(3) Uani 1 1 d . . . . .
Se3 Se 0.92875(13) 0.35956(11) 0.57773(10) 0.0178(3) Uani 1 1 d . . . . .
Se4 Se 0.24629(14) 0.74899(12) 0.01206(11) 0.0217(3) Uani 1 1 d . . . . .
Se5 Se 0.56706(16) 0.32550(11) 0.75226(12) 0.0332(3) Uani 1 1 d . . . . .
Se6 Se 0.87067(14) 0.70755(11) 0.17405(10) 0.0183(3) Uani 1 1 d . . . . .
Se7 Se 0.62170(14) 0.96994(11) 0.17323(10) 0.0257(3) Uani 1 1 d . . . . .
Se8 Se 0.20048(13) 0.90319(10) 0.30602(9) 0.0180(3) Uani 1 1 d . . . . .
Se9 Se 0.51511(14) 0.48019(10) 0.01193(10) 0.0203(3) Uani 1 1 d . . . . .
Se10 Se 0.29712(14) 0.57496(12) 0.71403(10) 0.0288(3) Uani 1 1 d . . . . .
Se11 Se 0.16695(14) 0.08677(11) 0.59669(10) 0.0213(3) Uani 1 1 d . . . . .
Se12 Se 0.88455(15) 0.53710(14) 0.85704(12) 0.0403(4) Uani 1 1 d . . . . .
Se13 Se 0.46936(16) 0.67205(12) 0.32516(11) 0.0321(3) Uani 1 1 d . . . . .
Se14 Se 0.81260(14) 0.04537(12) 0.72058(12) 0.0350(4) Uani 1 1 d . . . . .
Se15 Se 0.94410(14) 0.15016(12) 0.30725(11) 0.0262(3) Uani 1 1 d . . . . .
Se16 Se 0.00000(14) 0.00000(12) 0.00000(10) 0.0251(3) Uani 1 1 d . . . . .
Se17 Se 0.73445(14) 0.41363(12) 0.30265(12) 0.0321(4) Uani 1 1 d . . . . .
Se18 Se 0.42325(17) 0.82945(11) 0.58579(11) 0.0322(4) Uani 1 1 d . . . . .
Se19 Se 0.39751(17) 0.02290(12) 0.88946(11) 0.0316(3) Uani 1 1 d . . . . .
Se20 Se 0.13122(14) 0.26615(10) 0.87281(10) 0.0195(3) Uani 1 1 d . . . . .
Se21 Se 0.37376(13) 0.19582(10) 0.15131(9) 0.0185(3) Uani 1 1 d . . . . .
Se22 Se 0.07178(17) 0.43487(12) 0.16519(11) 0.0321(3) Uani 1 1 d . . . . .
Se23 Se 0.32914(15) 0.39879(11) 0.45699(11) 0.0284(3) Uani 1 1 d . . . . .
Cl1 Cl 0.9108(4) 0.7213(3) 0.5483(3) 0.0377(8) Uani 1 1 d . . . . .
K1 K 0.7556(5) 0.2218(4) 0.0148(5) 0.0940(17) Uani 1 1 d . . . . .
K2 K 0.0840(4) 0.8274(3) 0.7596(3) 0.0581(10) Uani 1 1 d . . . . .
K3 K 0.7866(4) 0.9040(3) 0.4338(3) 0.0535(10) Uani 1 1 d . . . . .
K4 K 0.1144(4) 0.6036(3) 0.4174(3) 0.0632(10) Uani 1 1 d . . . . .
K5 K 0.6375(4) 0.5644(3) 0.5974(3) 0.0628(11) Uani 1 1 d . . . . .

loop_
_atom_site_aniso_label
_atom_site_aniso_U_11
_atom_site_aniso_U_22
_atom_site_aniso_U_33
_atom_site_aniso_U_23
_atom_site_aniso_U_13
_atom_site_aniso_U_12
In1 0.0210(5) 0.0212(6) 0.0178(5) -0.0003(4) 0.0016(4) -0.0013(4)
In2 0.0199(5) 0.0201(5) 0.0214(5) 0.0008(4) 0.0029(4) 0.0000(4)
In3 0.0215(5) 0.0185(5) 0.0215(5) 0.0023(4) 0.0026(4) 0.0036(4)
In4 0.0214(5) 0.0205(6) 0.0190(5) 0.0027(4) 0.0022(4) 0.0034(4)
In5 0.0218(5) 0.0180(5) 0.0169(5) 0.0008(4) 0.0004(4) 0.0016(4)
In6 0.0185(5) 0.0187(5) 0.0200(5) 0.0010(4) 0.0018(4) 0.0005(4)
In7 0.0205(5) 0.0217(5) 0.0223(5) -0.0029(4) 0.0027(4) 0.0038(4)
In8 0.0209(5) 0.0226(5) 0.0214(5) -0.0020(4) 0.0036(4) 0.0028(4)
In9 0.0240(5) 0.0220(5) 0.0213(5) -0.0003(4) 0.0036(4) 0.0065(4)
In10 0.0205(5) 0.0194(6) 0.0195(5) -0.0018(4) 0.0002(4) 0.0027(4)
In11 0.0206(5) 0.0200(5) 0.0198(5) 0.0024(4) 0.0026(4) 0.0040(4)
In12 0.0201(5) 0.0202(6) 0.0185(5) 0.0002(4) -0.0002(4) 0.0009(4)
In13 0.0213(5) 0.0223(6) 0.0226(5) -0.0007(4) 0.0043(4) 0.0047(4)
In14 0.0202(5) 0.0207(6) 0.0192(5) 0.0025(4) 0.0025(4) 0.0004(4)
Se1 0.0162(6) 0.0167(7) 0.0193(6) 0.0011(5) 0.0003(5) 0.0011(5)
Se2 0.0191(7) 0.0186(7) 0.0186(6) 0.0013(5) 0.0013(5) 0.0017(5)
Se3 0.0168(6) 0.0191(7) 0.0167(6) -0.0008(5) 0.0013(5) 0.0010(5)
Se4 0.0207(7) 0.0229(7) 0.0203(6) -0.0010(5) 0.0021(5) 0.0008(6)
Se5 0.0344(8) 0.0236(7) 0.0408(8) -0.0064(6) 0.0151(6) -0.0004(6)
Se6 0.0180(6) 0.0169(7) 0.0202(6) 0.0015(5) 0.0029(5) 0.0027(5)
Se7 0.0234(7) 0.0194(7) 0.0338(8) -0.0033(6) 0.0060(6) 0.0017(6)
Se8 0.0186(6) 0.0182(7) 0.0167(6) -0.0013(5) 0.0004(5) 0.0024(5)
Se9 0.0202(7) 0.0197(7) 0.0204(7) 0.0004(6) 0.0027(5) 0.0012(6)
Se10 0.0305(8) 0.0336(8) 0.0173(6) 0.0011(6) -0.0002(6) -0.0097(6)
Se11 0.0218(7) 0.0221(7) 0.0203(7) -0.0003(5) 0.0035(5) 0.0042(6)
Se12 0.0260(8) 0.0597(11) 0.0351(8) -0.0233(8) -0.0091(6) 0.0220(7)
Se13 0.0394(8) 0.0360(9) 0.0270(7) 0.0086(6) 0.0127(6) 0.0180(7)
Se14 0.0182(7) 0.0385(9) 0.0505(10) 0.0231(7) 0.0022(6) 0.0042(6)
Se15 0.0203(7) 0.0309(8) 0.0267(7) -0.0070(6) -0.0006(6) 0.0067(6)
Se16 0.0250(7) 0.0298(8) 0.0164(7) 0.0005(6) 0.0010(5) -0.0077(6)
Se17 0.0165(7) 0.0307(9) 0.0505(9) 0.0222(7) 0.0004(6) 0.0029(6)
Se18 0.0502(9) 0.0182(8) 0.0261(7) 0.0000(6) -0.0118(6) 0.0065(7)
Se19 0.0424(8) 0.0349(9) 0.0239(7) 0.0082(6) 0.0127(6) 0.0193(7)
Se20 0.0203(7) 0.0193(8) 0.0191(6) 0.0004(5) 0.0022(5) 0.0039(5)
Se21 0.0185(6) 0.0181(7) 0.0188(6) 0.0010(5) 0.0008(5) 0.0029(5)
Se22 0.0410(8) 0.0315(8) 0.0304(7) 0.0094(6) 0.0169(6) 0.0177(7)
Se23 0.0246(7) 0.0219(7) 0.0383(8) -0.0041(6) 0.0090(6) 0.0010(6)
Cl1 0.0345(18) 0.0376(19) 0.0416(18) 0.0026(15) 0.0025(14) 0.0079(15)
K1 0.068(3) 0.085(4) 0.129(4) 0.012(3) 0.000(3) 0.016(3)
K2 0.059(2) 0.067(3) 0.044(2) 0.0022(18) -0.0059(17) 0.003(2)
K3 0.064(2) 0.045(2) 0.055(2) 0.0129(17) -0.0022(18) 0.0188(18)
K4 0.064(2) 0.065(3) 0.070(3) 0.007(2) 0.0267(19) 0.032(2)
K5 0.048(2) 0.059(3) 0.076(3) 0.006(2) 0.0051(19) -0.0085(19)

loop_
_atom_type_symbol
_atom_type_description
_atom_type_scat_dispersion_real
_atom_type_scat_dispersion_imag
_atom_type_scat_source
Cl Cl 0.1484 0.1585 'International Tables Vol C Tables 4.2.6.8 and 6.1.1.4'
K K 0.2009 0.2494 'International Tables Vol C Tables 4.2.6.8 and 6.1.1.4'
Se Se -0.0929 2.2259 'International Tables Vol C Tables 4.2.6.8 and 6.1.1.4'
In In -0.7276 1.3100 'International Tables Vol C Tables 4.2.6.8 and 6.1.1.4'

loop_
_geom_angle_atom_site_label_1
_geom_angle_atom_site_label_2
_geom_angle_atom_site_label_3
_geom_angle
_geom_angle_site_symmetry_1
_geom_angle_site_symmetry_3
_geom_angle_publ_flag
Se10 In1 Se1 103.21(5) . . ?
Se10 In1 Se4 109.60(6) . 1_556 ?
Se1 In1 Se4 111.64(5) . 1_556 ?
Se10 In1 Se9 113.37(5) . 1_556 ?
Se1 In1 Se9 104.40(5) . 1_556 ?
Se4 In1 Se9 114.00(5) 1_556 1_556 ?
Se14 In2 Se5 119.08(6) . . ?
Se14 In2 Se3 112.40(5) . . ?
Se5 In2 Se3 102.29(5) . . ?
Se14 In2 Se2 105.06(5) . . ?
Se5 In2 Se2 116.86(5) . . ?
Se3 In2 Se2 99.55(4) . . ?
Se13 In3 Se17 114.59(6) . . ?
Se13 In3 Se6 108.63(5) . . ?
Se17 In3 Se6 102.93(5) . . ?
Se13 In3 Se9 118.45(5) . . ?
Se17 In3 Se9 105.13(5) . . ?
Se6 In3 Se9 105.69(5) . . ?
Se19 In4 Se14 119.97(6) 1_565 1_565 ?
Se19 In4 Se18 114.68(6) 1_565 . ?
Se14 In4 Se18 111.08(6) 1_565 . ?
Se19 In4 Se1 107.84(5) 1_565 . ?
Se14 In4 Se1 99.08(5) 1_565 . ?
Se18 In4 Se1 101.01(5) . . ?
Se18 In5 Se2 112.77(6) . 1_565 ?
Se18 In5 Se11 109.49(6) . 1_565 ?
Se2 In5 Se11 115.21(5) 1_565 1_565 ?
Se18 In5 Se8 103.76(5) . . ?
Se2 In5 Se8 109.83(5) 1_565 . ?
Se11 In5 Se8 104.88(5) 1_565 . ?
Se7 In6 Se16 109.81(5) . 1_665 ?
Se7 In6 Se1 118.61(5) . 1_554 ?
Se16 In6 Se1 101.68(5) 1_665 1_554 ?
Se7 In6 Se6 107.88(5) . . ?
Se16 In6 Se6 111.88(5) 1_665 . ?
Se1 In6 Se6 106.93(5) 1_554 . ?
Se7 In7 Se13 114.02(6) . . ?
Se7 In7 Se4 112.26(5) . . ?
Se13 In7 Se4 116.47(6) . . ?
Se7 In7 Se8 111.13(5) . . ?
Se13 In7 Se8 101.40(6) . . ?
Se4 In7 Se8 99.91(5) . . ?
Se23 In8 Se15 123.74(6) . 1_455 ?
Se23 In8 Se3 101.56(5) . 1_455 ?
Se15 In8 Se3 103.96(5) 1_455 1_455 ?
Se23 In8 Se11 114.28(5) . . ?
Se15 In8 Se11 104.86(5) 1_455 . ?
Se3 In8 Se11 106.81(5) 1_455 . ?
Se5 In9 Se19 113.52(6) . . ?
Se5 In9 Se20 112.29(5) . . ?
Se19 In9 Se20 104.47(5) . . ?
Se5 In9 Se11 120.83(6) . . ?
Se19 In9 Se11 106.60(5) . . ?
Se20 In9 Se11 96.87(5) . . ?
Se10 In10 Se12 112.62(6) . 1_455 ?
Se10 In10 Se20 118.20(6) . . ?
Se12 In10 Se20 111.44(6) 1_455 . ?
Se10 In10 Se3 104.89(5) . 1_455 ?
Se12 In10 Se3 101.48(5) 1_455 1_455 ?
Se20 In10 Se3 106.34(5) . 1_455 ?
Se22 In11 Se9 124.53(6) . . ?
Se22 In11 Se21 113.78(5) . . ?
Se9 In11 Se21 100.15(5) . . ?
Se22 In11 Se20 106.61(5) . 1_554 ?
Se9 In11 Se20 106.62(5) . 1_554 ?
Se21 In11 Se20 103.09(5) . 1_554 ?
Se15 In12 Se16 110.32(6) 1_455 . ?
Se15 In12 Se21 118.67(5) 1_455 . ?
Se16 In12 Se21 104.01(5) . . ?
Se15 In12 Se8 103.76(5) 1_455 1_545 ?
Se16 In12 Se8 112.69(5) . 1_545 ?
Se21 In12 Se8 107.61(5) . 1_545 ?
Se12 In13 Se22 117.05(6) 1_454 . ?
Se12 In13 Se6 112.61(5) 1_454 1_455 ?
Se22 In13 Se6 102.08(5) . 1_455 ?
Se12 In13 Se4 105.12(6) 1_454 . ?
Se22 In13 Se4 118.67(6) . . ?
Se6 In13 Se4 100.13(5) 1_455 . ?
Se23 In14 Se17 114.28(6) . . ?
Se23 In14 Se21 118.45(5) . . ?
Se17 In14 Se21 105.93(5) . . ?
Se23 In14 Se2 113.94(5) . . ?
Se17 In14 Se2 101.59(5) . . ?
Se21 In14 Se2 100.50(5) . . ?
In1 Se1 In6 105.89(5) . 1_556 ?
In1 Se1 In4 103.69(5) . . ?
In6 Se1 In4 103.09(5) 1_556 . ?
In1 Se1 K5 83.59(7) . . ?
In6 Se1 K5 155.68(8) 1_556 . ?
In4 Se1 K5 96.06(7) . . ?
In5 Se2 In14 107.64(5) 1_545 . ?
In5 Se2 In2 102.11(5) 1_545 . ?
In14 Se2 In2 106.94(5) . . ?
In5 Se2 K3 88.89(7) 1_545 1_545 ?
In14 Se2 K3 150.41(8) . 1_545 ?
In2 Se2 K3 92.77(7) . 1_545 ?
In10 Se3 In8 106.34(5) 1_655 1_655 ?
In10 Se3 In2 103.46(5) 1_655 . ?
In8 Se3 In2 106.20(5) 1_655 . ?
In10 Se3 K4 93.25(7) 1_655 1_655 ?
In8 Se3 K4 82.49(7) 1_655 1_655 ?
In2 Se3 K4 157.76(7) . 1_655 ?
In10 Se3 K5 93.38(7) 1_655 . ?
In8 Se3 K5 153.86(8) 1_655 . ?
In2 Se3 K5 85.04(7) . . ?
K4 Se3 K5 79.35(9) 1_655 . ?
In1 Se4 In7 104.20(5) 1_554 . ?
In1 Se4 In13 103.22(5) 1_554 . ?
In7 Se4 In13 110.52(5) . . ?
In1 Se4 K2 90.34(8) 1_554 1_554 ?
In7 Se4 K2 145.45(8) . 1_554 ?
In13 Se4 K2 95.90(7) . 1_554 ?
In2 Se5 In9 99.33(5) . . ?
In2 Se5 K5 94.79(8) . . ?
In9 Se5 K5 134.80(9) . . ?
In2 Se5 K1 88.59(10) . 1_556 ?
In9 Se5 K1 88.00(9) . 1_556 ?
K5 Se5 K1 135.29(11) . 1_556 ?
In3 Se6 In13 105.35(5) . 1_655 ?
In3 Se6 In6 106.78(5) . . ?
In13 Se6 In6 107.05(5) 1_655 . ?
In3 Se6 K4 93.31(7) . 1_655 ?
In13 Se6 K4 84.47(7) 1_655 1_655 ?
In6 Se6 K4 152.65(7) . 1_655 ?
In7 Se7 In6 102.31(5) . . ?
In7 Se7 K3 87.18(7) . . ?
In6 Se7 K3 95.43(8) . . ?
In7 Se7 K1 145.24(9) . 1_565 ?
In6 Se7 K1 86.32(10) . 1_565 ?
K3 Se7 K1 125.91(10) . 1_565 ?
In5 Se8 In7 102.06(5) . . ?
In5 Se8 In12 107.16(5) . 1_565 ?
In7 Se8 In12 106.18(5) . 1_565 ?
In5 Se8 K4 94.83(7) . . ?
In7 Se8 K4 85.00(7) . . ?
In12 Se8 K4 152.17(7) 1_565 . ?
In1 Se9 In11 102.93(5) 1_554 . ?
In1 Se9 In3 106.95(5) 1_554 . ?
In11 Se9 In3 101.50(5) . . ?
In1 Se10 In10 99.43(5) . . ?
In1 Se10 K5 94.00(7) . . ?
In10 Se10 K5 138.14(9) . . ?
In1 Se10 K2 83.53(6) . . ?
In10 Se10 K2 91.38(7) . . ?
K5 Se10 K2 129.63(10) . . ?
In1 Se10 K4 156.98(8) . . ?
In10 Se10 K4 93.96(7) . . ?
K5 Se10 K4 88.28(9) . . ?
K2 Se10 K4 77.49(8) . . ?
In5 Se11 In8 102.80(5) 1_545 . ?
In5 Se11 In9 101.40(5) 1_545 . ?
In8 Se11 In9 107.42(5) . . ?
In5 Se11 K2 90.73(7) 1_545 1_545 ?
In8 Se11 K2 157.27(8) . 1_545 ?
In9 Se11 K2 87.29(6) . 1_545 ?
In13 Se12 In10 100.04(5) 1_656 1_655 ?
In13 Se12 K5 157.72(9) 1_656 . ?
In10 Se12 K5 97.76(8) 1_655 . ?
In3 Se13 In7 101.99(6) . . ?
In3 Se13 K4 134.17(9) . . ?
In7 Se13 K4 96.46(8) . . ?
In3 Se13 K3 94.74(7) . . ?
In7 Se13 K3 82.17(7) . . ?
K4 Se13 K3 129.38(9) . . ?
In3 Se13 K5 91.77(8) . . ?
In7 Se13 K5 154.79(8) . . ?
K4 Se13 K5 88.59(9) . . ?
K3 Se13 K5 75.65(8) . . ?
In2 Se14 In4 97.85(5) . 1_545 ?
In2 Se14 K3 88.68(7) . 1_545 ?
In4 Se14 K3 92.26(7) 1_545 1_545 ?
In2 Se14 K2 156.10(8) . 1_645 ?
In4 Se14 K2 102.37(7) 1_545 1_645 ?
K3 Se14 K2 78.00(8) 1_545 1_645 ?
In8 Se15 In12 103.73(5) 1_655 1_655 ?
In8 Se15 K3 98.85(7) 1_655 1_545 ?
In12 Se15 K3 99.45(8) 1_655 1_545 ?
In6 Se16 In12 98.87(5) 1_445 . ?
In6 Se16 K2 97.47(7) 1_445 1_544 ?
In12 Se16 K2 136.76(8) . 1_544 ?
In6 Se16 K1 87.25(9) 1_445 1_455 ?
In12 Se16 K1 90.38(9) . 1_455 ?
K2 Se16 K1 130.22(11) 1_544 1_455 ?
In3 Se17 In14 98.86(5) . . ?
In5 Se18 In4 98.72(5) . . ?
In5 Se18 K2 90.88(8) . . ?
In4 Se18 K2 82.20(7) . . ?
In5 Se18 K3 81.05(7) . . ?
In4 Se18 K3 88.72(7) . . ?
K2 Se18 K3 166.83(9) . . ?
In9 Se19 In4 98.58(5) . 1_545 ?
In9 Se19 K2 93.60(8) . 1_545 ?
In4 Se19 K2 87.99(8) 1_545 1_545 ?
In9 Se19 K1 87.34(9) . 1_556 ?
In4 Se19 K1 87.45(10) 1_545 1_556 ?
K2 Se19 K1 175.44(12) 1_545 1_556 ?
In10 Se20 In11 102.04(5) . 1_556 ?
In10 Se20 In9 107.12(5) . . ?
In11 Se20 In9 104.69(5) 1_556 . ?
In10 Se20 K1 96.22(9) . 1_456 ?
In11 Se20 K1 88.95(8) 1_556 1_456 ?
In9 Se20 K1 149.45(9) . 1_456 ?
In11 Se21 In14 100.27(5) . . ?
In11 Se21 In12 100.95(5) . . ?
In14 Se21 In12 106.55(5) . . ?
In11 Se21 K1 98.55(9) . . ?
In14 Se21 K1 94.87(8) . . ?
In12 Se21 K1 147.73(9) . . ?
In11 Se22 In13 99.64(6) . . ?
In11 Se22 K4 129.41(8) . . ?
In13 Se22 K4 94.39(8) . . ?
In11 Se22 K1 92.56(10) . 1_455 ?
In13 Se22 K1 94.10(9) . 1_455 ?
K4 Se22 K1 134.72(12) . 1_455 ?
In14 Se23 In8 101.52(5) . . ?
In14 Se23 K4 136.22(8) . . ?
In8 Se23 K4 94.13(8) . . ?
In14 Se23 K5 91.94(8) . . ?
In8 Se23 K5 145.66(9) . . ?
K4 Se23 K5 97.67(10) . . ?
K3 Cl1 K4 114.79(15) . 1_655 ?
K3 Cl1 K5 103.95(15) . . ?
K4 Cl1 K5 111.66(15) 1_655 . ?
K3 Cl1 K2 106.89(15) . 1_655 ?
K4 Cl1 K2 108.59(15) 1_655 1_655 ?
K5 Cl1 K2 110.82(15) . 1_655 ?
Se16 K1 Se7 66.66(9) 1_655 1_545 ?
Se16 K1 Se22 92.32(10) 1_655 1_655 ?
Se7 K1 Se22 115.58(13) 1_545 1_655 ?
Se16 K1 Se5 122.07(15) 1_655 1_554 ?
Se7 K1 Se5 128.79(13) 1_545 1_554 ?
Se22 K1 Se5 114.27(14) 1_655 1_554 ?
Se16 K1 Se19 93.95(12) 1_655 1_554 ?
Se7 K1 Se19 62.71(8) 1_545 1_554 ?
Se22 K1 Se19 171.93(18) 1_655 1_554 ?
Se5 K1 Se19 66.28(8) 1_554 1_554 ?
Se16 K1 Se20 58.14(8) 1_655 1_654 ?
Se7 K1 Se20 124.53(14) 1_545 1_654 ?
Se22 K1 Se20 64.14(8) 1_655 1_654 ?
Se5 K1 Se20 87.57(12) 1_554 1_654 ?
Se19 K1 Se20 123.68(15) 1_554 1_654 ?
Se16 K1 Se21 125.47(15) 1_655 . ?
Se7 K1 Se21 59.09(9) 1_545 . ?
Se22 K1 Se21 114.79(14) 1_655 . ?
Se5 K1 Se21 89.88(10) 1_554 . ?
Se19 K1 Se21 57.27(7) 1_554 . ?
Se20 K1 Se21 176.39(16) 1_654 . ?
Cl1 K2 Se4 139.75(15) 1_455 1_556 ?
Cl1 K2 Se19 147.95(15) 1_455 1_565 ?
Se4 K2 Se19 64.64(7) 1_556 1_565 ?
Cl1 K2 Se16 135.27(15) 1_455 1_566 ?
Se4 K2 Se16 68.04(7) 1_556 1_566 ?
Se19 K2 Se16 64.97(7) 1_565 1_566 ?
Cl1 K2 Se11 85.18(11) 1_455 1_565 ?
Se4 K2 Se11 132.58(11) 1_556 1_565 ?
Se19 K2 Se11 67.97(7) 1_565 1_565 ?
Se16 K2 Se11 90.80(9) 1_566 1_565 ?
Cl1 K2 Se18 83.30(11) 1_455 . ?
Se4 K2 Se18 98.90(10) 1_556 . ?
Se19 K2 Se18 70.17(8) 1_565 . ?
Se16 K2 Se18 134.61(10) 1_566 . ?
Se11 K2 Se18 65.80(7) 1_565 . ?
Cl1 K2 Se10 81.21(11) 1_455 . ?
Se4 K2 Se10 68.15(7) 1_556 . ?
Se19 K2 Se10 97.22(9) 1_565 . ?
Se16 K2 Se10 136.17(10) 1_566 . ?
Se11 K2 Se10 120.58(11) 1_565 . ?
Se18 K2 Se10 55.31(6) . . ?
Cl1 K2 Se14 82.00(11) 1_455 1_465 ?
Se4 K2 Se14 127.40(11) 1_556 1_465 ?
Se19 K2 Se14 96.15(9) 1_565 1_465 ?
Se16 K2 Se14 59.63(7) 1_566 1_465 ?
Se11 K2 Se14 56.10(6) 1_565 1_465 ?
Se18 K2 Se14 120.87(10) . 1_465 ?
Se10 K2 Se14 163.13(10) . 1_465 ?
Cl1 K2 K3 36.43(9) 1_455 1_455 ?
Se4 K2 K3 170.67(12) 1_556 1_455 ?
Se19 K2 K3 123.00(10) 1_565 1_455 ?
Se16 K2 K3 109.21(10) 1_566 1_455 ?
Se11 K2 K3 55.19(6) 1_565 1_455 ?
Se18 K2 K3 89.26(8) . 1_455 ?
Se10 K2 K3 113.77(9) . 1_455 ?
Se14 K2 K3 49.74(6) 1_465 1_455 ?
Cl1 K2 K4 35.59(9) 1_455 . ?
Se4 K2 K4 119.23(11) 1_556 . ?
Se19 K2 K4 122.41(11) 1_565 . ?
Se16 K2 K4 170.83(11) 1_566 . ?
Se11 K2 K4 87.61(8) 1_565 . ?
Se18 K2 K4 52.25(7) . . ?
Se10 K2 K4 51.27(6) . . ?
Se14 K2 K4 112.40(9) 1_465 . ?
K3 K2 K4 62.66(7) 1_455 . ?
Cl1 K2 K5 34.52(9) 1_455 1_455 ?
Se4 K2 K5 114.30(10) 1_556 1_455 ?
Se19 K2 K5 176.96(12) 1_565 1_455 ?
Se16 K2 K5 112.01(10) 1_566 1_455 ?
Se11 K2 K5 112.94(9) 1_565 1_455 ?
Se18 K2 K5 112.88(9) . 1_455 ?
Se10 K2 K5 84.82(8) . 1_455 ?
Se14 K2 K5 82.27(8) 1_465 1_455 ?
K3 K2 K5 57.77(7) 1_455 1_455 ?
K4 K2 K5 60.63(8) . 1_455 ?
Cl1 K3 Se2 150.31(15) . 1_565 ?
Cl1 K3 Se7 142.62(13) . . ?
Se2 K3 Se7 63.42(6) 1_565 . ?
Cl1 K3 Se15 135.09(14) . 1_565 ?
Se2 K3 Se15 62.97(7) 1_565 1_565 ?
Se7 K3 Se15 60.17(6) . 1_565 ?
Cl1 K3 Se14 84.63(10) . 1_565 ?
Se2 K3 Se14 68.73(7) 1_565 1_565 ?
Se7 K3 Se14 131.99(11) . 1_565 ?
Se15 K3 Se14 94.94(9) 1_565 1_565 ?
Cl1 K3 Se13 84.24(10) . . ?
Se2 K3 Se13 98.98(9) 1_565 . ?
Se7 K3 Se13 70.05(7) . . ?
Se15 K3 Se13 130.06(10) 1_565 . ?
Se14 K3 Se13 122.80(11) 1_565 . ?
Cl1 K3 Se18 88.16(11) . . ?
Se2 K3 Se18 69.75(8) 1_565 . ?
Se7 K3 Se18 99.29(9) . . ?
Se15 K3 Se18 132.72(11) 1_565 . ?
Se14 K3 Se18 66.63(7) 1_565 . ?
Se13 K3 Se18 57.10(6) . . ?
Cl1 K3 K5 38.09(9) . . ?
Se2 K3 K5 124.02(11) 1_565 . ?
Se7 K3 K5 123.13(10) . . ?
Se15 K3 K5 172.82(12) 1_565 . ?
Se14 K3 K5 86.87(8) 1_565 . ?
Se13 K3 K5 53.18(7) . . ?
Se18 K3 K5 54.29(7) . . ?
Cl1 K3 K2 36.69(8) . 1_655 ?
Se2 K3 K2 120.76(10) 1_565 1_655 ?
Se7 K3 K2 170.88(12) . 1_655 ?
Se15 K3 K2 113.40(9) 1_565 1_655 ?
Se14 K3 K2 52.26(6) 1_565 1_655 ?
Se13 K3 K2 115.51(9) . 1_655 ?
Se18 K3 K2 89.83(8) . 1_655 ?
K5 K3 K2 62.47(7) . 1_655 ?
Cl1 K4 Se23 137.10(14) 1_455 . ?
Cl1 K4 Se13 136.29(14) 1_455 . ?
Se23 K4 Se13 67.64(8) . . ?
Cl1 K4 Se22 135.09(13) 1_455 . ?
Se23 K4 Se22 73.56(8) . . ?
Se13 K4 Se22 79.35(9) . . ?
Cl1 K4 Se3 79.57(11) 1_455 1_455 ?
Se23 K4 Se3 66.08(8) . 1_455 ?
Se13 K4 Se3 133.44(12) . 1_455 ?
Se22 K4 Se3 92.40(9) . 1_455 ?
Cl1 K4 Se10 81.38(10) 1_455 . ?
Se23 K4 Se10 60.98(7) . . ?
Se13 K4 Se10 89.81(9) . . ?
Se22 K4 Se10 133.89(11) . . ?
Se3 K4 Se10 63.45(6) 1_455 . ?
Cl1 K4 Se6 80.18(10) 1_455 1_455 ?
Se23 K4 Se6 138.09(12) . 1_455 ?
Se13 K4 Se6 99.91(10) . 1_455 ?
Se22 K4 Se6 64.71(7) . 1_455 ?
Se3 K4 Se6 117.81(10) 1_455 1_455 ?
Se10 K4 Se6 160.82(12) . 1_455 ?
Cl1 K4 Se8 80.47(11) 1_455 . ?
Se23 K4 Se8 132.33(11) . . ?
Se13 K4 Se8 64.81(7) . . ?
Se22 K4 Se8 100.46(9) . . ?
Se3 K4 Se8 159.96(12) 1_455 . ?
Se10 K4 Se8 115.11(10) . . ?
Se6 K4 Se8 56.38(6) 1_455 . ?
Cl1 K4 K2 35.82(8) 1_455 . ?
Se23 K4 K2 112.22(10) . . ?
Se13 K4 K2 109.46(10) . . ?
Se22 K4 K2 170.65(11) . . ?
Se3 K4 K2 83.73(8) 1_455 . ?
Se10 K4 K2 51.24(7) . . ?
Se6 K4 K2 109.65(9) 1_455 . ?
Se8 K4 K2 81.19(8) . . ?
Cl1 K4 K5 34.22(9) 1_455 1_455 ?
Se23 K4 K5 116.46(11) . 1_455 ?
Se13 K4 K5 169.74(12) . 1_455 ?
Se22 K4 K5 110.67(10) . 1_455 ?
Se3 K4 K5 50.61(7) 1_455 1_455 ?
Se10 K4 K5 84.65(8) . 1_455 ?
Se6 K4 K5 83.08(8) 1_455 1_455 ?
Se8 K4 K5 109.90(10) . 1_455 ?
K2 K4 K5 60.41(7) . 1_455 ?
Cl1 K5 Se23 139.18(15) . . ?
Cl1 K5 Se10 138.97(16) . . ?
Se23 K5 Se10 64.88(7) . . ?
Cl1 K5 Se5 135.64(15) . . ?
Se23 K5 Se5 74.74(8) . . ?
Se10 K5 Se5 73.01(9) . . ?
Cl1 K5 Se12 81.52(10) . . ?
Se23 K5 Se12 134.34(12) . . ?
Se10 K5 Se12 99.52(10) . . ?
Se5 K5 Se12 59.60(7) . . ?
Cl1 K5 Se3 78.94(11) . . ?
Se23 K5 Se3 99.48(10) . . ?
Se10 K5 Se3 138.01(12) . . ?
Se5 K5 Se3 65.16(8) . . ?
Se12 K5 Se3 62.55(7) . . ?
Cl1 K5 Se13 82.30(11) . . ?
Se23 K5 Se13 62.61(7) . . ?
Se10 K5 Se13 89.35(9) . . ?
Se5 K5 Se13 137.33(11) . . ?
Se12 K5 Se13 163.01(11) . . ?
Se3 K5 Se13 118.99(11) . . ?
Cl1 K5 Se1 82.83(11) . . ?
Se23 K5 Se1 129.65(12) . . ?
Se10 K5 Se1 64.79(7) . . ?
Se5 K5 Se1 92.06(9) . . ?
Se12 K5 Se1 57.19(6) . . ?
Se3 K5 Se1 118.81(10) . . ?
Se13 K5 Se1 115.50(11) . . ?
Cl1 K5 K3 37.96(9) . . ?
Se23 K5 K3 113.73(10) . . ?
Se10 K5 K3 109.21(11) . . ?
Se5 K5 K3 171.49(11) . . ?
Se12 K5 K3 111.93(9) . . ?
Se3 K5 K3 112.70(10) . . ?
Se13 K5 K3 51.17(7) . . ?
Se1 K5 K3 81.80(8) . . ?
Cl1 K5 K2 34.65(9) . 1_655 ?
Se23 K5 K2 173.28(12) . 1_655 ?
Se10 K5 K2 117.82(11) . 1_655 ?
Se5 K5 K2 111.80(10) . 1_655 ?
Se12 K5 K2 52.22(7) . 1_655 ?
Se3 K5 K2 82.42(8) . 1_655 ?
Se13 K5 K2 110.81(10) . 1_655 ?
Se1 K5 K2 53.29(7) . 1_655 ?
K3 K5 K2 59.77(7) . 1_655 ?
Cl1 K5 K4 34.12(10) . 1_655 ?
Se23 K5 K4 117.46(11) . 1_655 ?
Se10 K5 K4 171.94(12) . 1_655 ?
Se5 K5 K4 114.93(11) . 1_655 ?
Se12 K5 K4 84.15(8) . 1_655 ?
Se3 K5 K4 50.03(7) . 1_655 ?
Se13 K5 K4 85.36(9) . 1_655 ?
Se1 K5 K4 112.20(9) . 1_655 ?
K3 K5 K4 62.73(8) . 1_655 ?
K2 K5 K4 58.95(8) 1_655 1_655 ?

loop_
_geom_bond_atom_site_label_1
_geom_bond_atom_site_label_2
_geom_bond_distance
_geom_bond_site_symmetry_2
_geom_bond_publ_flag
In1 Se10 2.5171(14) . ?
In1 Se1 2.5900(14) . ?
In1 Se4 2.5906(17) 1_556 ?
In1 Se9 2.6050(15) 1_556 ?
In2 Se14 2.5230(16) . ?
In2 Se5 2.5249(16) . ?
In2 Se3 2.6361(14) . ?
In2 Se2 2.6455(12) . ?
In3 Se13 2.5153(16) . ?
In3 Se17 2.5229(16) . ?
In3 Se6 2.6226(14) . ?
In3 Se9 2.6310(14) . ?
In4 Se19 2.5356(16) 1_565 ?
In4 Se14 2.5473(16) 1_565 ?
In4 Se18 2.5654(14) . ?
In4 Se1 2.6649(14) . ?
In5 Se18 2.5130(16) . ?
In5 Se2 2.5855(14) 1_565 ?
In5 Se11 2.5900(15) 1_565 ?
In5 Se8 2.6051(13) . ?
In6 Se7 2.5258(16) . ?
In6 Se16 2.5318(15) 1_665 ?
In6 Se1 2.6237(13) 1_554 ?
In6 Se6 2.6347(13) . ?
In7 Se7 2.5163(15) . ?
In7 Se13 2.5320(17) . ?
In7 Se4 2.6156(14) . ?
In7 Se8 2.6242(16) . ?
In8 Se23 2.5186(15) . ?
In8 Se15 2.5192(14) 1_455 ?
In8 Se3 2.6303(15) 1_455 ?
In8 Se11 2.6309(14) . ?
In9 Se5 2.5262(16) . ?
In9 Se19 2.5346(16) . ?
In9 Se20 2.6396(16) . ?
In9 Se11 2.6409(14) . ?
In10 Se10 2.5334(15) . ?
In10 Se12 2.5337(17) 1_455 ?
In10 Se20 2.6114(15) . ?
In10 Se3 2.6188(13) 1_455 ?
In11 Se22 2.5083(17) . ?
In11 Se9 2.6072(15) . ?
In11 Se21 2.6080(14) . ?
In11 Se20 2.6122(13) 1_554 ?
In12 Se15 2.5259(17) 1_455 ?
In12 Se16 2.5365(14) . ?
In12 Se21 2.6273(14) . ?
In12 Se8 2.6361(15) 1_545 ?
In13 Se12 2.5181(15) 1_454 ?
In13 Se22 2.5324(17) . ?
In13 Se6 2.6262(16) 1_455 ?
In13 Se4 2.6436(14) . ?
In14 Se23 2.5134(16) . ?
In14 Se17 2.5286(16) . ?
In14 Se21 2.6218(13) . ?
In14 Se2 2.6266(14) . ?
Se1 In6 2.6237(13) 1_556 ?
Se1 K5 3.931(4) . ?
Se2 In5 2.5855(14) 1_545 ?
Se2 K3 3.493(4) 1_545 ?
Se3 In10 2.6187(13) 1_655 ?
Se3 In8 2.6303(15) 1_655 ?
Se3 K4 3.870(4) 1_655 ?
Se3 K5 3.903(4) . ?
Se4 In1 2.5906(17) 1_554 ?
Se4 K2 3.534(4) 1_554 ?
Se5 K5 3.540(4) . ?
Se5 K1 3.859(5) 1_556 ?
Se6 In13 2.6263(16) 1_655 ?
Se6 K4 3.928(4) 1_655 ?
Se7 K3 3.573(4) . ?
Se7 K1 3.789(6) 1_565 ?
Se8 In12 2.6361(15) 1_565 ?
Se8 K4 3.930(4) . ?
Se9 In1 2.6050(15) 1_554 ?
Se10 K5 3.510(4) . ?
Se10 K2 3.897(4) . ?
Se10 K4 3.898(4) . ?
Se11 In5 2.5900(15) 1_545 ?
Se11 K2 3.813(4) 1_545 ?
Se12 In13 2.5181(15) 1_656 ?
Se12 In10 2.5336(17) 1_655 ?
Se12 K5 3.780(4) . ?
Se13 K4 3.484(4) . ?
Se13 K3 3.798(4) . ?
Se13 K5 3.903(4) . ?
Se14 In4 2.5473(16) 1_545 ?
Se14 K3 3.764(4) 1_545 ?
Se14 K2 3.901(4) 1_645 ?
Se15 In8 2.5192(14) 1_655 ?
Se15 In12 2.5258(17) 1_655 ?
Se15 K3 3.581(4) 1_545 ?
Se16 In6 2.5318(15) 1_445 ?
Se16 K2 3.688(4) 1_544 ?
Se16 K1 3.743(6) 1_455 ?
Se18 K2 3.858(4) . ?
Se18 K3 3.909(4) . ?
Se19 In4 2.5355(16) 1_545 ?
Se19 K2 3.604(4) 1_545 ?
Se19 K1 3.884(5) 1_556 ?
Se20 In11 2.6122(13) 1_556 ?
Se20 K1 3.911(6) 1_456 ?
Se21 K1 3.929(6) . ?
Se22 K4 3.543(4) . ?
Se22 K1 3.821(5) 1_455 ?
Se23 K4 3.414(4) . ?
Se23 K5 3.450(4) . ?
Cl1 K3 2.994(5) . ?
Cl1 K4 2.995(5) 1_655 ?
Cl1 K5 3.003(5) . ?
Cl1 K2 3.012(5) 1_655 ?
K1 Se16 3.743(6) 1_655 ?
K1 Se7 3.789(6) 1_545 ?
K1 Se22 3.821(5) 1_655 ?
K1 Se5 3.859(5) 1_554 ?
K1 Se19 3.884(5) 1_554 ?
K1 Se20 3.911(6) 1_654 ?
K2 Cl1 3.012(5) 1_455 ?
K2 Se4 3.534(4) 1_556 ?
K2 Se19 3.604(4) 1_565 ?
K2 Se16 3.688(4) 1_566 ?
K2 Se11 3.813(4) 1_565 ?
K2 Se14 3.901(4) 1_465 ?
K2 K3 4.824(5) 1_455 ?
K2 K4 4.878(5) . ?
K2 K5 4.952(5) 1_455 ?
K3 Se2 3.493(4) 1_565 ?
K3 Se15 3.581(4) 1_565 ?
K3 Se14 3.764(4) 1_565 ?
K3 K5 4.723(5) . ?
K3 K2 4.825(5) 1_655 ?
K4 Cl1 2.995(5) 1_455 ?
K4 Se3 3.870(4) 1_455 ?
K4 Se6 3.928(4) 1_455 ?
K4 K5 4.962(6) 1_455 ?
K5 K2 4.952(5) 1_655 ?
K5 K4 4.962(6) 1_655 ?
